data_2005044
loop_
_publ_author_name
'Popek, T.'
'Mazurek, J.'
'Lis, T.'

_publ_section_title
;1-<i>O</i>-Benzyl-\b-<small>L</small>-arabinopyranose,
 1-<i>O</i>-Benzyl-3,4-<i>O</i>-isopropylidene-\b-<small>L</small>-arabinopyranose
 and
 1-<i>O</i>-Benzyl-2-<i>O</i>-benzoyl-3,4-<i>O</i>-isopropylidene-\b-<small>L</small>-arabinopyranose
;
_journal_issue 6
_journal_name_full 'Acta Crystallographica Section C'
_journal_page_first 1558
_journal_page_last 1563
_journal_paper_doi 10.1107/S0108270195016143
_journal_volume 52
_journal_year 1996
_chemical_formula_sum 'C22 H24 O6'
_chemical_formula_weight 384.41
_chemical_name_common
;
 1-O-benzyl-2-O-benzoyl-3,4-O-isopropylidene-\b-L-arabinopyranose
;
_chemical_name_systematic
;
 1-O-benzyl-2-O-benzoyl-3,4-O-isopropylidene-\b-L-arabinopyranose
;
_space_group_IT_number 4
_symmetry_cell_setting monoclinic
_symmetry_space_group_name_Hall 'P 2yb'
_symmetry_space_group_name_H-M 'P 1 21 1'
_cell_angle_alpha 90.00
_cell_angle_beta 106.83(4)
_cell_angle_gamma 90.
_cell_formula_units_Z 2
_cell_length_a 8.106(4)
_cell_length_b 11.353(6)
_cell_length_c 11.546(6)
_cell_measurement_reflns_used 25
_cell_measurement_temperature 290(2)
_cell_measurement_theta_max 32
_cell_measurement_theta_min 12
_cell_volume 1017.0(9)
_computing_cell_refinement 'Kuma KM4 software 1987'
_computing_data_collection 'Kuma KM4 software 1987'
_computing_data_reduction 'Kuma KM4 software 1987'
_computing_structure_refinement 'SHELXL-93 (Sheldrick, 1993)'
_computing_structure_solution 'SHELXS-86 (Sheldrick, 1990)'
_diffrn_ambient_temperature 290(2)
_diffrn_measurement_device 'Kuma KM-4 automatic diffractometer'
_diffrn_measurement_method 'profile data from omega/2theta scans'
_diffrn_radiation_monochromator graphite
_diffrn_radiation_source 'fine-focus sealed tube'
_diffrn_radiation_type CuK\a
_diffrn_radiation_wavelength 1.5418
_diffrn_reflns_av_R_equivalents 0.028
_diffrn_reflns_av_sigmaI/netI 0.0335
_diffrn_reflns_limit_h_max 2
_diffrn_reflns_limit_h_min -10
_diffrn_reflns_limit_k_max 0
_diffrn_reflns_limit_k_min -14
_diffrn_reflns_limit_l_max 14
_diffrn_reflns_limit_l_min -14
_diffrn_reflns_number 2893
_diffrn_reflns_theta_max 80
_diffrn_reflns_theta_min 2
_diffrn_standards_decay_% 3
_diffrn_standards_interval_count 100
_diffrn_standards_number 3
_exptl_absorpt_coefficient_mu 0.751
_exptl_absorpt_correction_type none
_exptl_crystal_colour colourless
_exptl_crystal_density_diffrn 1.255(2)
_exptl_crystal_density_meas 1.250
_exptl_crystal_density_method 'flotation in water solution of Pb(NO~3~)~2~'
_exptl_crystal_description 'hexagonal prism'
_exptl_crystal_F_000 408
_exptl_crystal_size_max 0.5
_exptl_crystal_size_mid 0.5
_exptl_crystal_size_min 0.2
_refine_diff_density_max 0.148
_refine_diff_density_min -0.141
_refine_ls_abs_structure_details 'Flack H D (1983), Acta Cryst. A39, 876-881'
_refine_ls_abs_structure_Flack 0.0(2)
_refine_ls_extinction_method none
_refine_ls_goodness_of_fit_all 1.085
_refine_ls_goodness_of_fit_obs 1.132
_refine_ls_matrix_type full
_refine_ls_number_parameters 252
_refine_ls_number_reflns 2216
_refine_ls_number_restraints 0
_refine_ls_R_factor_all 0.0408
_refine_ls_R_factor_obs 0.0352
_refine_ls_shift/esd_max 0.030
_refine_ls_shift/esd_mean 0.005
_refine_ls_structure_factor_coef Fsqd
_refine_ls_weighting_details 'w=1/[\s^2^(Fo^2^)+(0.07P)^2^+0.0426P] where P=(Fo^2^+2Fc^2^)/3'
_refine_ls_weighting_scheme calc
_refine_ls_wR_factor_all 0.1086
_refine_ls_wR_factor_obs 0.1059
_reflns_number_observed 1966
_reflns_number_total 2216
_reflns_observed_criterion >2sigma(I)
_cod_data_source_file ns1003.cif
_cod_data_source_block III
_cod_depositor_comments
;
 Replacing the "\%beta" substring with the "\b" substring in the values
 of the _chemical_name_systematic and _chemical_name_common data items.

 Antanas Vaitkus,
 2017-03-29

The following automatic conversions were performed:

'_refine_ls_weighting_scheme' value 'calc
w=1/[\s^2^(Fo^2^)+(0.07P)^2^+0.0426P] where P=(Fo^2^+2Fc^2^)/3' was
changed to 'calc'. New tag '_refine_ls_weighting_details' was
created. The value of the new tag was set to
'w=1/[\s^2^(Fo^2^)+(0.07P)^2^+0.0426P] where P=(Fo^2^+2Fc^2^)/3'.

Automatic conversion script
Id: cif_fix_values 3143 2015-03-26 13:38:13Z robertas 
;
_cod_original_sg_symbol_H-M 'P 21'
_cod_database_code 2005044

loop_
_symmetry_equiv_pos_as_xyz
'x, y, z'
'-x, y+1/2, -z'

loop_
_atom_site_aniso_label
_atom_site_aniso_U_11
_atom_site_aniso_U_22
_atom_site_aniso_U_33
_atom_site_aniso_U_12
_atom_site_aniso_U_13
_atom_site_aniso_U_23
O1 0.0521(8) 0.0617(8) 0.0555(7) 0.0028(6) 0.0115(6) -0.0126(6)
O2 0.0814(11) 0.0560(8) 0.0487(7) -0.0107(7) 0.0244(7) -0.0005(6)
O3 0.0568(8) 0.0998(12) 0.0519(7) 0.0060(9) 0.0246(6) 0.0057(8)
O4 0.0582(9) 0.1196(15) 0.0433(6) 0.0017(9) 0.0185(6) -0.0001(9)
O5 0.0666(10) 0.0911(12) 0.0506(8) 0.0031(8) 0.0222(7) -0.0110(8)
O20 0.126(2) 0.0698(11) 0.0727(12) -0.0337(12) 0.0128(11) -0.0050(9)
C1 0.0664(13) 0.0555(10) 0.0494(9) -0.0010(9) 0.0156(8) -0.0104(8)
C2 0.0623(12) 0.0549(10) 0.0443(8) -0.0061(8) 0.0165(7) -0.0062(8)
C3 0.0572(10) 0.0635(11) 0.0447(8) -0.0032(9) 0.0199(7) -0.0029(9)
C4 0.0618(13) 0.0770(14) 0.0514(10) -0.0037(10) 0.0199(9) 0.0105(10)
C5 0.0607(13) 0.108(2) 0.0560(11) -0.0079(14) 0.0250(9) 0.0096(13)
C10 0.0574(12) 0.0736(14) 0.0677(12) 0.0071(10) 0.0161(9) -0.0159(11)
C11 0.0471(10) 0.0674(12) 0.0547(9) 0.0062(9) 0.0129(7) -0.0075(10)
C12 0.079(2) 0.095(2) 0.0604(12) 0.0046(14) 0.0216(10) 0.0012(13)
C13 0.077(2) 0.161(4) 0.0511(12) 0.016(2) 0.0115(11) -0.016(2)
C14 0.060(2) 0.119(3) 0.082(2) -0.007(2) 0.0082(12) -0.041(2)
C15 0.072(2) 0.097(2) 0.107(2) -0.021(2) 0.023(2) -0.024(2)
C16 0.0630(14) 0.086(2) 0.0649(12) -0.0018(12) 0.0185(10) -0.0024(12)
C30 0.0545(12) 0.099(2) 0.0513(10) -0.0008(12) 0.0180(8) 0.0015(12)
C31 0.091(2) 0.130(3) 0.099(2) -0.033(2) 0.028(2) -0.026(2)
C32 0.074(2) 0.131(3) 0.084(2) 0.024(2) 0.0257(14) 0.031(2)
C20 0.0471(10) 0.0553(10) 0.0582(10) -0.0058(8) 0.0058(7) 0.0066(9)
C21 0.0455(10) 0.0635(11) 0.0582(10) 0.0060(8) 0.0138(8) 0.0176(9)
C22 0.087(2) 0.0586(12) 0.0584(12) 0.0104(11) 0.0271(10) 0.0119(10)
C23 0.122(2) 0.077(2) 0.0618(13) 0.017(2) 0.0359(14) 0.0066(12)
C24 0.118(2) 0.102(2) 0.068(2) 0.024(2) 0.047(2) 0.026(2)
C25 0.081(2) 0.105(2) 0.084(2) 0.003(2) 0.0350(14) 0.042(2)
C26 0.0654(15) 0.078(2) 0.080(2) -0.0058(12) 0.0182(11) 0.0259(13)

loop_
_atom_site_label
_atom_site_occupancy
_atom_site_fract_x
_atom_site_fract_y
_atom_site_fract_z
_atom_site_U_iso_or_equiv
_atom_site_thermal_displace_type
_atom_site_calc_flag
_atom_site_refinement_flags
_atom_site_type_symbol
O1 1 .2600(2) .5498(3) .26831(13) .0573(4) Uani d . O
O2 1 .5589(3) .6149(3) .22380(13) .0608(4) Uani d . O
O3 1 .8049(2) .4918(3) .43358(13) .0676(5) Uani d . O
O4 1 .7072(2) .5 .59901(12) .0729(5) Uani d . O
O5 1 .3611(3) .6111(3) .46956(14) .0683(5) Uani d . O
O20 1 .6407(4) .8031(3) .24480(18) .0929(7) Uani d . O
C1 1 .3664(3) .6274(3) .34932(18) .0574(5) Uani d . C
C2 1 .5506(3) .6086(3) .34639(17) .0536(5) Uani d . C
C3 1 .6221(3) .4886(3) .39235(17) .0541(5) Uani d . C
C4 1 .5728(3) .4500(4) .50418(19) .0627(6) Uani d . C
C5 1 .3987(4) .4928(4) .5099(3) .0733(7) Uani d . C
C10 1 .0783(3) .5759(4) .2430(3) .0667(6) Uani d . C
C11 1 -.0169(3) .4908(4) .14892(18) .0568(5) Uani d . C
C12 1 -.0306(4) .5095(4) .0282(3) .0781(7) Uani d . C
C13 1 -0.1163(5) .4269(5) -.0578(3) .0978(12) Uani d . C
C14 1 -0.1862(4) .3269(5) -.0222(3) .0896(10) Uani d . C
C15 1 -0.1732(5) .3107(5) .0964(4) .0927(10) Uani d . C
C16 1 -.0896(4) .3915(4) .1818(3) .0713(7) Uani d . C
C30 1 .8602(3) .4944(4) .56278(19) .0677(6) Uani d . C
C31 1 .9643(6) .6032(5) .6063(4) .1067(12) Uani d . C
C32 1 .9596(5) .3827(5) .6060(4) .0959(11) Uani d . C
C20 1 .6064(3) .7155(3) .18382(19) .0555(5) Uani d . C
C21 1 .6040(3) .7047(3) .05479(19) .0560(5) Uani d . C
C22 1 .5374(4) .6060(4) -.0130(3) .0668(6) Uani d . C
C23 1 .5299(5) .6010(4) -0.1346(3) .0851(8) Uani d . C
C24 1 .5907(5) .6935(5) -0.1875(3) .0919(10) Uani d . C
C25 1 .6588(4) .7903(5) -0.1211(3) .0879(10) Uani d . C
C26 1 .6666(4) .7974(4) .0009(3) .0751(7) Uani d . C
H1 1 .3317 .7083 .3242 .069 Uiso calc R H
H2 1 .6244 .6699 .3947 .064 Uiso calc R H
H3 1 .5838 .4298 .3281 .065 Uiso calc R H
H4 1 .5777 .3639 .5105 .075 Uiso calc R H
H51 1 .3102 .4415 .4607 .088 Uiso calc R H
H52 1 .3943 .4869 .5928 .088 Uiso calc R H
H101 1 .0550 .6561 .2137 .080 Uiso calc R H
H102 1 .0426 .5676 .3158 .080 Uiso calc R H
H13 1 -0.1265 .4391 -0.1393 .117 Uiso calc R H
H12 1 .0169 .5766 .0045 .094 Uiso calc R H
H14 1 -0.2416 .2711 -0.0793 .108 Uiso calc R H
H15 1 -0.2215 .2440 .1202 .111 Uiso calc R H
H16 1 -0.0822 .3790 .2627 .086 Uiso calc R H
H311 1 1.0682 .6005 .5824 .128 Uiso calc R H
H312 1 .9929 .6073 .6929 .128 Uiso calc R H
H313 1 .8984 .6714 .5716 .128 Uiso calc R H
H321 1 1.0619 .3818 .5800 .115 Uiso calc R H
H322 1 .8893 .3159 .5727 .115 Uiso calc R H
H323 1 .9910 .3793 .6927 .115 Uiso calc R H
H22 1 .4977 .5429 .0229 .080 Uiso calc R H
H23 1 .4836 .5350 -0.1803 .102 Uiso calc R H
H24 1 .5853 .6899 -0.2690 .110 Uiso calc R H
H25 1 .7004 .8521 -0.1574 .105 Uiso calc R H
H26 1 .7133 .8636 .0459 .090 Uiso calc R H

loop_
_atom_type_symbol
_atom_type_description
_atom_type_scat_dispersion_real
_atom_type_scat_dispersion_imag
_atom_type_scat_source
C C 0.0181 0.0091 'International Tables Vol C Tables 4.2.6.8 and 6.1.1.4'
H H 0.0000 0.0000 'International Tables Vol C Tables 4.2.6.8 and 6.1.1.4'
O O 0.0492 0.0322 'International Tables Vol C Tables 4.2.6.8 and 6.1.1.4'

loop_
_geom_angle_atom_site_label_1
_geom_angle_atom_site_label_2
_geom_angle_atom_site_label_3
_geom_angle
_geom_angle_publ_flag
C1 O1 C10 113.8(2) yes
C20 O2 C2 119.0(2) yes
C3 O3 C30 109.4(2) yes
C4 O4 C30 107.2(2) yes
C1 O5 C5 112.3(2) yes
O5 C1 C2 108.3(2) yes
O3 C3 C4 103.2(2) yes
C2 C3 C4 112.8(2) yes
O4 C4 C3 102.0(2) yes
C5 C4 C3 115.0(2) yes
O5 C5 C4 113.7(2) yes
O1 C10 C11 107.2(2) yes
O4 C30 O3 105.8(2) yes
O20 C20 O2 123.2(3) yes
O20 C20 C21 126.0(2) yes
O2 C20 C21 110.8(2) yes
O1 C1 O5 112.9(2) yes
O1 C1 C2 108.6(2) yes
O2 C2 C3 105.5(2) yes
O2 C2 C1 110.0(2) yes
C3 C2 C1 113.5(2) yes
O3 C3 C2 110.6(2) yes
O4 C4 C5 110.8(3) yes
C16 C11 C12 119.3(3) ?
C16 C11 C10 120.2(3) ?
C12 C11 C10 120.5(3) ?
C11 C12 C13 119.5(4) ?
C14 C13 C12 120.1(3) ?
C15 C14 C13 119.5(3) ?
C14 C15 C16 120.9(4) ?
C15 C16 C11 120.7(3) ?
O4 C30 C31 108.6(3) ?
O3 C30 C31 110.1(3) ?
O4 C30 C32 111.7(2) ?
O3 C30 C32 107.7(3) ?
C31 C30 C32 112.8(3) ?
C22 C21 C26 119.5(3) ?
C22 C21 C20 121.5(2) ?
C26 C21 C20 118.9(3) ?
C21 C22 C23 120.0(3) ?
C24 C23 C22 120.1(4) ?
C25 C24 C23 120.3(3) ?
C24 C25 C26 120.5(3) ?
C21 C26 C25 119.5(3) ?

loop_
_geom_bond_atom_site_label_1
_geom_bond_atom_site_label_2
_geom_bond_distance
_geom_bond_publ_flag
O1 C1 1.389(3) yes
O1 C10 1.447(3) yes
O2 C20 1.331(3) yes
O2 C2 1.438(2) yes
O3 C3 1.419(3) yes
O3 C30 1.428(3) yes
O4 C4 1.420(3) yes
O4 C30 1.421(3) yes
O5 C1 1.414(3) yes
O5 C5 1.425(4) yes
O20 C20 1.203(3) yes
C1 C2 1.518(3) yes
C2 C3 1.515(3) yes
C3 C4 1.523(3) yes
C4 C5 1.512(4) yes
C10 C11 1.492(3) ?
C11 C16 1.375(4) ?
C11 C12 1.382(3) ?
C12 C13 1.396(5) ?
C13 C14 1.383(6) ?
C14 C15 1.355(5) ?
C15 C16 1.373(4) ?
C30 C31 1.498(5) ?
C30 C32 1.508(5) ?
C20 C21 1.489(3) ?
C21 C22 1.384(4) ?
C21 C26 1.391(3) ?
C22 C23 1.388(3) ?
C23 C24 1.376(5) ?
C24 C25 1.362(5) ?
C25 C26 1.394(4) ?

loop_
_geom_torsion_atom_site_label_1
_geom_torsion_atom_site_label_2
_geom_torsion_atom_site_label_3
_geom_torsion_atom_site_label_4
_geom_torsion
_geom_torsion_publ_flag
C10 O1 C1 O5 72.7(3) yes
C10 O1 C1 C2 -167.2(2) yes
C1 O1 C10 C11 176.1(2) yes
O1 C10 C11 C12 -80.5(3) yes
O1 C10 C11 C16 98.4(3) yes
C2 O2 C20 O20 -1.2(3) yes
O2 C20 C21 C22 8.0(4) yes
O2 C20 C21 C26 -173.6(3) yes
O20 C20 C21 C22 -169.8(3) yes
O20 C20 C21 C26 8.6(4) yes
C5 O5 C1 C2 -65.6(3) no
O5 C1 C2 C3 57.4(3) no
C30 O3 C3 C4 -17.6(3) no
C1 C2 C3 C4 -41.4(3) no
C30 O4 C4 C3 -35.1(3) no
O3 C3 C4 O4 31.9(3) no
C2 C3 C4 C5 32.4(3) no
C1 O5 C5 C4 58.0(3) no
C3 C4 C5 O5 -40.1(3) no
C4 O4 C30 O3 25.1(3) no
C3 O3 C30 O4 -3.4(3) no
C2 O2 C20 C21 -179.0(2) no
C5 O5 C1 O1 54.7(3) no
C20 O2 C2 C3 -139.9(2) no
C20 O2 C2 C1 97.4(3) no
O1 C1 C2 O2 52.4(3) no
O5 C1 C2 O2 175.3(2) no
O1 C1 C2 C3 -65.5(3) no
C30 O3 C3 C2 103.3(3) no
O2 C2 C3 O3 83.2(2) no
C1 C2 C3 O3 -156.38(15) no
O2 C2 C3 C4 -161.8(2) no
C30 O4 C4 C5 -158.0(3) no
C2 C3 C4 O4 -87.5(3) no
O3 C3 C4 C5 151.8(3) no
O4 C4 C5 O5 74.9(3) no
C16 C11 C12 C13 -0.6(4) no
C10 C11 C12 C13 178.3(3) no
C11 C12 C13 C14 -0.3(5) no
C12 C13 C14 C15 1.1(6) no
C13 C14 C15 C16 -0.9(5) no
C14 C15 C16 C11 -0.1(5) no
C12 C11 C16 C15 0.8(4) no
C10 C11 C16 C15 -178.1(3) no
C4 O4 C30 C31 143.3(3) no
C4 O4 C30 C32 -91.8(3) no
C3 O3 C30 C31 -120.6(3) no
C3 O3 C30 C32 116.1(3) no
C26 C21 C22 C23 -1.4(4) no
C20 C21 C22 C23 177.0(3) no
C21 C22 C23 C24 0.9(5) no
C22 C23 C24 C25 0.1(6) no
C23 C24 C25 C26 -0.5(6) no
C22 C21 C26 C25 1.0(4) no
C20 C21 C26 C25 -177.5(3) no
C24 C25 C26 C21 -0.1(5) no

loop_
_cod_related_entry_id
_cod_related_entry_database
_cod_related_entry_code
1 ChemSpider 9669522
